data_7034668
loop_
_publ_author_name
'Ren, Wei-Jian'
'Wang, Jing-Quan'
'Huang, Ya-Xi'
'Sun, Zhi-Mei'
'Pan, Yuanming'
'Mi, Jin-Xiao'

_publ_section_title
;
 Synthesis and characterization of mixed-valence manganese fluorophosphate
 and analogues with clathrate-like structures:
 Mn(III)6F12(PO3(OH))8[Na8(Kx(H3O)4-x(H2O)2)M(IV)(OH)6] (M(IV) = Mn, Ti,
 Ge).
;
_journal_issue 17
_journal_name_full 'Dalton transactions (Cambridge, England : 2003)'
_journal_page_first 7960
_journal_page_last 7966
_journal_paper_doi 10.1039/c5dt00646e
_journal_volume 44
_journal_year 2015
_chemical_formula_sum 'F12 H18.78 K3.74 Mn7 Na8 O40.26 P8'
_chemical_formula_weight 1853.58
_chemical_name_systematic
;
 ?
;
_space_group_crystal_system cubic
_space_group_IT_number 202
_space_group_name_Hall '-F 2 2 3'
_space_group_name_H-M_alt 'F m -3'
_symmetry_space_group_name_Hall '-F 2 2 3'
_symmetry_space_group_name_H-M 'F m -3'
_atom_sites_solution_primary direct
_atom_sites_solution_secondary difmap
_audit_creation_method SHELXL-2013
_cell_angle_alpha 90
_cell_angle_beta 90
_cell_angle_gamma 90
_cell_formula_units_Z 4
_cell_length_a 15.968(2)
_cell_length_b 15.968(2)
_cell_length_c 15.968(2)
_cell_measurement_reflns_used 6146
_cell_measurement_temperature 173(2)
_cell_measurement_theta_max 27.931
_cell_measurement_theta_min 2.209
_cell_volume 4071.5(9)
_computing_cell_refinement 'SAINT (Bruker, 2001)'
_computing_data_collection 'SMART (Bruker, 2001)'
_computing_data_reduction 'SAINT (Bruker, 2001)'
_computing_molecular_graphics 'DIAMOND (Brandenburg, 2011) & ATOMS (Dowty, 2004)'
_computing_publication_material 'SHELXL-2013 (Sheldrick, 2013)'
_computing_structure_refinement 'SHELXL-2013 (Sheldrick, 2013)'
_computing_structure_solution 'SHELXL-2013 (Sheldrick, 2013)'
_diffrn_ambient_temperature 173(2)
_diffrn_measured_fraction_theta_full 0.997
_diffrn_measured_fraction_theta_max 0.996
_diffrn_measurement_device_type 'Bruker SMART APEX CCD area-detector diffractometer'
_diffrn_measurement_method '1800 images,\f = 0, 90, 180\%, \c = 54.74\%, \D\w=0.3\%, Exp time: 15 s.'
_diffrn_radiation_type MoK\a
_diffrn_radiation_wavelength 0.71073
_diffrn_reflns_av_R_equivalents 0.0246
_diffrn_reflns_av_unetI/netI 0.0126
_diffrn_reflns_Laue_measured_fraction_full 0.997
_diffrn_reflns_Laue_measured_fraction_max 0.996
_diffrn_reflns_limit_h_max 13
_diffrn_reflns_limit_h_min -20
_diffrn_reflns_limit_k_max 20
_diffrn_reflns_limit_k_min -21
_diffrn_reflns_limit_l_max 20
_diffrn_reflns_limit_l_min -17
_diffrn_reflns_number 6146
_diffrn_reflns_point_group_measured_fraction_full 0.997
_diffrn_reflns_point_group_measured_fraction_max 0.996
_diffrn_reflns_theta_full 25.242
_diffrn_reflns_theta_max 27.931
_diffrn_reflns_theta_min 2.209
_diffrn_source 'fine-focus sealed tube'
_exptl_absorpt_coefficient_mu 3.067
_exptl_absorpt_correction_T_max 1.000
_exptl_absorpt_correction_T_min 0.870
_exptl_absorpt_correction_type multi-scan
_exptl_absorpt_process_details 'SADABS (Bruker, 2001)'
_exptl_crystal_colour rosy-red
_exptl_crystal_density_diffrn 3.024
_exptl_crystal_description Octahedra
_exptl_crystal_F_000 3612
_exptl_crystal_size_max 0.270
_exptl_crystal_size_mid 0.270
_exptl_crystal_size_min 0.270
_refine_diff_density_max 0.780
_refine_diff_density_min -0.742
_refine_diff_density_rms 0.119
_refine_ls_extinction_method none
_refine_ls_goodness_of_fit_ref 1.184
_refine_ls_hydrogen_treatment undef
_refine_ls_matrix_type full
_refine_ls_number_parameters 43
_refine_ls_number_reflns 462
_refine_ls_number_restraints 0
_refine_ls_restrained_S_all 1.184
_refine_ls_R_factor_all 0.0378
_refine_ls_R_factor_gt 0.0329
_refine_ls_shift/su_max 0.000
_refine_ls_shift/su_mean 0.000
_refine_ls_structure_factor_coef Fsqd
_refine_ls_weighting_details
;
 w=1/[\s^2^(Fo^2^)+(0.0597P)^2^+19.4949P]
 where P=(Fo^2^+2Fc^2^)/3
;
_refine_ls_weighting_scheme calc
_refine_ls_wR_factor_gt 0.1038
_refine_ls_wR_factor_ref 0.1057
_reflns_Friedel_coverage 0.000
_reflns_number_gt 394
_reflns_number_total 462
_reflns_threshold_expression 'I > 2\s(I)'
_cod_data_source_file c5dt00646e3.cif
_cod_data_source_block RWJMN
_cod_depositor_comments 'Adding full bibliography for 7034667--7034669.cif.'
_cod_original_cell_volume 4071.5(15)
_cod_database_code 7034668
_shelx_space_group_comment
;
The symmetry employed for this shelxl refinement is uniquely defined
by the following loop, which should always be used as a source of
symmetry information in preference to the above space-group names.
They are only intended as comments.
;
_shelx_estimated_absorpt_t_min 0.491
_shelx_estimated_absorpt_t_max 0.491
_shelxl_version_number 2013-2

loop_
_space_group_symop_operation_xyz
'x, y, z'
'-x, -y, z'
'x, -y, -z'
'-x, y, -z'
'z, x, y'
'-z, -x, y'
'z, -x, -y'
'-z, x, -y'
'y, z, x'
'y, -z, -x'
'-y, z, -x'
'-y, -z, x'
'x, y+1/2, z+1/2'
'-x, -y+1/2, z+1/2'
'x, -y+1/2, -z+1/2'
'-x, y+1/2, -z+1/2'
'z, x+1/2, y+1/2'
'-z, -x+1/2, y+1/2'
'z, -x+1/2, -y+1/2'
'-z, x+1/2, -y+1/2'
'y, z+1/2, x+1/2'
'y, -z+1/2, -x+1/2'
'-y, z+1/2, -x+1/2'
'-y, -z+1/2, x+1/2'
'x+1/2, y, z+1/2'
'-x+1/2, -y, z+1/2'
'x+1/2, -y, -z+1/2'
'-x+1/2, y, -z+1/2'
'z+1/2, x, y+1/2'
'-z+1/2, -x, y+1/2'
'z+1/2, -x, -y+1/2'
'-z+1/2, x, -y+1/2'
'y+1/2, z, x+1/2'
'y+1/2, -z, -x+1/2'
'-y+1/2, z, -x+1/2'
'-y+1/2, -z, x+1/2'
'x+1/2, y+1/2, z'
'-x+1/2, -y+1/2, z'
'x+1/2, -y+1/2, -z'
'-x+1/2, y+1/2, -z'
'z+1/2, x+1/2, y'
'-z+1/2, -x+1/2, y'
'z+1/2, -x+1/2, -y'
'-z+1/2, x+1/2, -y'
'y+1/2, z+1/2, x'
'y+1/2, -z+1/2, -x'
'-y+1/2, z+1/2, -x'
'-y+1/2, -z+1/2, x'
'-x, -y, -z'
'x, y, -z'
'-x, y, z'
'x, -y, z'
'-z, -x, -y'
'z, x, -y'
'-z, x, y'
'z, -x, y'
'-y, -z, -x'
'-y, z, x'
'y, -z, x'
'y, z, -x'
'-x, -y+1/2, -z+1/2'
'x, y+1/2, -z+1/2'
'-x, y+1/2, z+1/2'
'x, -y+1/2, z+1/2'
'-z, -x+1/2, -y+1/2'
'z, x+1/2, -y+1/2'
'-z, x+1/2, y+1/2'
'z, -x+1/2, y+1/2'
'-y, -z+1/2, -x+1/2'
'-y, z+1/2, x+1/2'
'y, -z+1/2, x+1/2'
'y, z+1/2, -x+1/2'
'-x+1/2, -y, -z+1/2'
'x+1/2, y, -z+1/2'
'-x+1/2, y, z+1/2'
'x+1/2, -y, z+1/2'
'-z+1/2, -x, -y+1/2'
'z+1/2, x, -y+1/2'
'-z+1/2, x, y+1/2'
'z+1/2, -x, y+1/2'
'-y+1/2, -z, -x+1/2'
'-y+1/2, z, x+1/2'
'y+1/2, -z, x+1/2'
'y+1/2, z, -x+1/2'
'-x+1/2, -y+1/2, -z'
'x+1/2, y+1/2, -z'
'-x+1/2, y+1/2, z'
'x+1/2, -y+1/2, z'
'-z+1/2, -x+1/2, -y'
'z+1/2, x+1/2, -y'
'-z+1/2, x+1/2, y'
'z+1/2, -x+1/2, y'
'-y+1/2, -z+1/2, -x'
'-y+1/2, z+1/2, x'
'y+1/2, -z+1/2, x'
'y+1/2, z+1/2, -x'

loop_
_atom_site_label
_atom_site_type_symbol
_atom_site_fract_x
_atom_site_fract_y
_atom_site_fract_z
_atom_site_U_iso_or_equiv
_atom_site_adp_type
_atom_site_occupancy
_atom_site_site_symmetry_order
_atom_site_calc_flag
_atom_site_refinement_flags_posn
_atom_site_refinement_flags_adp
_atom_site_refinement_flags_occupancy
Mn1 Mn 0.5000 0.7500 0.7500 0.0189(3) Uani 1 4 d S T P
Mn2 Mn 0.5000 0.5000 0.5000 0.0187(5) Uani 1 24 d S T P
P11 P 0.35325(8) 0.64675(8) 0.85325(8) 0.0256(5) Uani 0.851(4) 3 d S T P
P12 P 0.3275(5) 0.6725(5) 0.8275(5) 0.0256(5) Uani 0.149(4) 3 d S T P
Na1 Na 0.37868(8) 0.62132(8) 0.62132(8) 0.0311(6) Uani 1 3 d S T P
K1 K 0.5000 0.5000 0.78036(14) 0.0297(7) Uani 0.623(13) 4 d S T P
OW1 O 0.5000 0.5000 0.78036(14) 0.0297(7) Uani 0.377(13) 4 d S T P
F1 F 0.5000 0.70584(15) 0.64508(14) 0.0257(6) Uani 1 2 d S T P
O1 O 0.40757(13) 0.66391(13) 0.77792(13) 0.0314(6) Uani 1 1 d . . .
O21 O 0.41037(16) 0.58963(16) 0.91037(16) 0.0408(12) Uani 0.851(4) 3 d S T P
O22 O 0.2728(9) 0.7272(9) 0.7728(9) 0.0408(12) Uani 0.149(4) 3 d S T P
O3 O 0.3810(3) 0.5000 0.5000 0.0474(14) Uani 1 4 d S T P

loop_
_atom_site_aniso_label
_atom_site_aniso_U_11
_atom_site_aniso_U_22
_atom_site_aniso_U_33
_atom_site_aniso_U_23
_atom_site_aniso_U_13
_atom_site_aniso_U_12
Mn1 0.0186(4) 0.0170(4) 0.0210(5) -0.0024(3) 0.000 0.000
Mn2 0.0187(5) 0.0187(5) 0.0187(5) 0.000 0.000 0.000
P11 0.0256(5) 0.0256(5) 0.0256(5) -0.0018(5) 0.0018(5) -0.0018(5)
P12 0.0256(5) 0.0256(5) 0.0256(5) -0.0018(5) 0.0018(5) -0.0018(5)
Na1 0.0311(6) 0.0311(6) 0.0311(6) 0.0053(5) -0.0053(5) -0.0053(5)
K1 0.0224(10) 0.0313(11) 0.0354(13) 0.000 0.000 0.000
OW1 0.0224(10) 0.0313(11) 0.0354(13) 0.000 0.000 0.000
F1 0.0254(12) 0.0260(12) 0.0257(11) -0.0057(9) 0.000 0.000
O1 0.0300(11) 0.0320(11) 0.0323(11) -0.0061(9) 0.0056(9) -0.0049(9)
O21 0.0408(12) 0.0408(12) 0.0408(12) 0.0100(11) -0.0100(11) 0.0100(11)
O22 0.0408(12) 0.0408(12) 0.0408(12) 0.0100(11) -0.0100(11) 0.0100(11)
O3 0.017(2) 0.047(3) 0.078(4) 0.000 0.000 0.000

loop_
_atom_type_symbol
_atom_type_description
_atom_type_scat_dispersion_real
_atom_type_scat_dispersion_imag
_atom_type_scat_source
O O 0.0106 0.0060 'International Tables Vol C Tables 4.2.6.8 and 6.1.1.4'
Na Na 0.0362 0.0249 'International Tables Vol C Tables 4.2.6.8 and 6.1.1.4'
K K 0.2009 0.2494 'International Tables Vol C Tables 4.2.6.8 and 6.1.1.4'
Mn Mn 0.3368 0.7283 'International Tables Vol C Tables 4.2.6.8 and 6.1.1.4'
P P 0.1023 0.0942 'International Tables Vol C Tables 4.2.6.8 and 6.1.1.4'
F F 0.0171 0.0103 'International Tables Vol C Tables 4.2.6.8 and 6.1.1.4'
H H 0.0000 0.0000 'International Tables Vol C Tables 4.2.6.8 and 6.1.1.4'

loop_
_geom_angle_atom_site_label_1
_geom_angle_atom_site_label_2
_geom_angle_atom_site_label_3
_geom_angle
_geom_angle_site_symmetry_1
_geom_angle_site_symmetry_3
F1 Mn1 F1 180.0 61_666 .
F1 Mn1 O1 93.40(8) 61_666 .
F1 Mn1 O1 86.60(8) . .
F1 Mn1 O1 86.60(8) 61_666 61_666
F1 Mn1 O1 93.40(8) . 61_666
O1 Mn1 O1 180.0 . 61_666
F1 Mn1 O1 93.40(8) 61_666 51_655
F1 Mn1 O1 86.60(8) . 51_655
O1 Mn1 O1 91.21(12) . 51_655
O1 Mn1 O1 88.79(12) 61_666 51_655
F1 Mn1 O1 86.60(8) 61_666 15_566
F1 Mn1 O1 93.40(8) . 15_566
O1 Mn1 O1 88.79(12) . 15_566
O1 Mn1 O1 91.21(12) 61_666 15_566
O1 Mn1 O1 180.0 51_655 15_566
F1 Mn1 Na1 140.40(5) 61_666 .
F1 Mn1 Na1 39.60(5) . .
O1 Mn1 Na1 48.63(6) . .
O1 Mn1 Na1 131.37(6) 61_666 .
O1 Mn1 Na1 97.57(6) 51_655 .
O1 Mn1 Na1 82.43(6) 15_566 .
F1 Mn1 Na1 39.60(5) 61_666 61_666
F1 Mn1 Na1 140.40(5) . 61_666
O1 Mn1 Na1 131.37(6) . 61_666
O1 Mn1 Na1 48.63(6) 61_666 61_666
O1 Mn1 Na1 82.43(6) 51_655 61_666
O1 Mn1 Na1 97.57(6) 15_566 61_666
Na1 Mn1 Na1 180.0 . 61_666
F1 Mn1 Na1 39.60(5) 61_666 15_566
F1 Mn1 Na1 140.40(5) . 15_566
O1 Mn1 Na1 82.43(6) . 15_566
O1 Mn1 Na1 97.57(6) 61_666 15_566
O1 Mn1 Na1 131.37(6) 51_655 15_566
O1 Mn1 Na1 48.63(6) 15_566 15_566
Na1 Mn1 Na1 112.62(7) . 15_566
Na1 Mn1 Na1 67.38(7) 61_666 15_566
F1 Mn1 Na1 140.40(5) 61_666 51_655
F1 Mn1 Na1 39.60(5) . 51_655
O1 Mn1 Na1 97.57(6) . 51_655
O1 Mn1 Na1 82.43(6) 61_666 51_655
O1 Mn1 Na1 48.63(6) 51_655 51_655
O1 Mn1 Na1 131.37(6) 15_566 51_655
Na1 Mn1 Na1 67.38(7) . 51_655
Na1 Mn1 Na1 112.62(7) 61_666 51_655
Na1 Mn1 Na1 180.0 15_566 51_655
F1 Mn1 K1 74.10(8) 61_666 61_666
F1 Mn1 K1 105.90(8) . 61_666
O1 Mn1 K1 133.37(6) . 61_666
O1 Mn1 K1 46.64(6) 61_666 61_666
O1 Mn1 K1 133.36(6) 51_655 61_666
O1 Mn1 K1 46.64(6) 15_566 61_666
Na1 Mn1 K1 120.87(3) . 61_666
Na1 Mn1 K1 59.13(3) 61_666 61_666
Na1 Mn1 K1 59.13(3) 15_566 61_666
Na1 Mn1 K1 120.87(3) 51_655 61_666
F1 Mn1 K1 29.75(8) 61_666 69_666
F1 Mn1 K1 150.25(8) . 69_666
O1 Mn1 K1 72.88(6) . 69_666
O1 Mn1 K1 107.12(6) 61_666 69_666
O1 Mn1 K1 72.88(6) 51_655 69_666
O1 Mn1 K1 107.12(6) 15_566 69_666
Na1 Mn1 K1 120.87(3) . 69_666
Na1 Mn1 K1 59.13(3) 61_666 69_666
Na1 Mn1 K1 59.13(3) 15_566 69_666
Na1 Mn1 K1 120.87(3) 51_655 69_666
K1 Mn1 K1 103.85(6) 61_666 69_666
O3 Mn2 O3 90.000(1) . 57_666
O3 Mn2 O3 90.0 . 9
O3 Mn2 O3 180.0 57_666 9
O3 Mn2 O3 90.0 . 53_666
O3 Mn2 O3 90.0 57_666 53_666
O3 Mn2 O3 90.0 9 53_666
O3 Mn2 O3 90.000(1) . 5
O3 Mn2 O3 90.0 57_666 5
O3 Mn2 O3 90.0 9 5
O3 Mn2 O3 180.0 53_666 5
O3 Mn2 O3 180.0 . 49_666
O3 Mn2 O3 90.000(1) 57_666 49_666
O3 Mn2 O3 90.0 9 49_666
O3 Mn2 O3 90.000(1) 53_666 49_666
O3 Mn2 O3 90.0 5 49_666
O3 Mn2 Na1 54.7 . 3_566
O3 Mn2 Na1 125.264(1) 57_666 3_566
O3 Mn2 Na1 54.7 9 3_566
O3 Mn2 Na1 125.3 53_666 3_566
O3 Mn2 Na1 54.7 5 3_566
O3 Mn2 Na1 125.3 49_666 3_566
O3 Mn2 Na1 125.3 . 51_655
O3 Mn2 Na1 54.736(1) 57_666 51_655
O3 Mn2 Na1 125.3 9 51_655
O3 Mn2 Na1 54.7 53_666 51_655
O3 Mn2 Na1 125.3 5 51_655
O3 Mn2 Na1 54.7 49_666 51_655
Na1 Mn2 Na1 180.00(4) 3_566 51_655
O3 Mn2 Na1 125.3 . 49_666
O3 Mn2 Na1 125.3 57_666 49_666
O3 Mn2 Na1 54.7 9 49_666
O3 Mn2 Na1 125.3 53_666 49_666
O3 Mn2 Na1 54.7 5 49_666
O3 Mn2 Na1 54.7 49_666 49_666
Na1 Mn2 Na1 70.5 3_566 49_666
Na1 Mn2 Na1 109.5 51_655 49_666
O3 Mn2 Na1 54.7 . 52_565
O3 Mn2 Na1 54.736(1) 57_666 52_565
O3 Mn2 Na1 125.264(1) 9 52_565
O3 Mn2 Na1 125.3 53_666 52_565
O3 Mn2 Na1 54.7 5 52_565
O3 Mn2 Na1 125.3 49_666 52_565
Na1 Mn2 Na1 70.5 3_566 52_565
Na1 Mn2 Na1 109.5 51_655 52_565
Na1 Mn2 Na1 109.5 49_666 52_565
O3 Mn2 Na1 125.3 . 4_656
O3 Mn2 Na1 125.264(1) 57_666 4_656
O3 Mn2 Na1 54.7 9 4_656
O3 Mn2 Na1 54.7 53_666 4_656
O3 Mn2 Na1 125.3 5 4_656
O3 Mn2 Na1 54.7 49_666 4_656
Na1 Mn2 Na1 109.5 3_566 4_656
Na1 Mn2 Na1 70.5 51_655 4_656
Na1 Mn2 Na1 70.5 49_666 4_656
Na1 Mn2 Na1 180.00(4) 52_565 4_656
O3 Mn2 Na1 54.7 . 50_556
O3 Mn2 Na1 125.3 57_666 50_556
O3 Mn2 Na1 54.7 9 50_556
O3 Mn2 Na1 54.7 53_666 50_556
O3 Mn2 Na1 125.3 5 50_556
O3 Mn2 Na1 125.3 49_666 50_556
Na1 Mn2 Na1 70.5 3_566 50_556
Na1 Mn2 Na1 109.471(1) 51_655 50_556
Na1 Mn2 Na1 109.5 49_666 50_556
Na1 Mn2 Na1 109.5 52_565 50_556
Na1 Mn2 Na1 70.5 4_656 50_556
P12 P11 O1 76.50(12) . 24_665
P12 P11 O1 76.50(12) . 31_466
O1 P11 O1 114.72(9) 24_665 31_466
P12 P11 O1 76.50(12) . .
O1 P11 O1 114.72(9) 24_665 .
O1 P11 O1 114.72(9) 31_466 .
P12 P11 O21 180.0(4) . .
O1 P11 O21 103.50(12) 24_665 .
O1 P11 O21 103.50(12) 31_466 .
O1 P11 O21 103.50(12) . .
P12 P11 O22 0.0(5) . .
O1 P11 O22 76.50(12) 24_665 .
O1 P11 O22 76.50(12) 31_466 .
O1 P11 O22 76.50(12) . .
O21 P11 O22 180.0(4) . .
P12 P11 K1 125.38(5) . 69_666
O1 P11 K1 58.21(10) 24_665 69_666
O1 P11 K1 147.56(11) 31_466 69_666
O1 P11 K1 95.07(9) . 69_666
O21 P11 K1 54.62(5) . 69_666
O22 P11 K1 125.38(5) . 69_666
P12 P11 K1 125.38(5) . .
O1 P11 K1 147.56(12) 24_665 .
O1 P11 K1 95.07(9) 31_466 .
O1 P11 K1 58.21(10) . .
O21 P11 K1 54.62(5) . .
O22 P11 K1 125.38(5) . .
K1 P11 K1 89.83(6) 69_666 .
P12 P11 K1 125.38(5) . 29_455
O1 P11 K1 95.07(9) 24_665 29_455
O1 P11 K1 58.21(10) 31_466 29_455
O1 P11 K1 147.56(11) . 29_455
O21 P11 K1 54.62(5) . 29_455
O22 P11 K1 125.38(5) . 29_455
K1 P11 K1 89.83(6) 69_666 29_455
K1 P11 K1 89.83(6) . 29_455
P11 P12 O1 76.2(5) . 24_665
P11 P12 O1 76.2(5) . 31_466
O1 P12 O1 114.5(4) 24_665 31_466
P11 P12 O1 76.2(5) . .
O1 P12 O1 114.5(4) 24_665 .
O1 P12 O1 114.5(4) 31_466 .
P11 P12 O22 180(2) . .
O1 P12 O22 103.8(5) 24_665 .
O1 P12 O22 103.8(5) 31_466 .
O1 P12 O22 103.8(5) . .
F1 Na1 F1 119.749(12) . 58_655
F1 Na1 F1 119.749(12) . 6_665
F1 Na1 F1 119.749(12) 58_655 6_665
F1 Na1 O1 63.99(7) . .
F1 Na1 O1 145.85(11) 58_655 .
F1 Na1 O1 72.60(7) 6_665 .
F1 Na1 O1 145.85(11) . 6_665
F1 Na1 O1 72.60(7) 58_655 6_665
F1 Na1 O1 63.99(7) 6_665 6_665
O1 Na1 O1 88.07(9) . 6_665
F1 Na1 O1 72.60(7) . 11_656
F1 Na1 O1 63.99(7) 58_655 11_656
F1 Na1 O1 145.85(11) 6_665 11_656
O1 Na1 O1 88.07(9) . 11_656
O1 Na1 O1 88.07(9) 6_665 11_656
F1 Na1 O3 120.03(12) . .
F1 Na1 O3 63.05(9) 58_655 .
F1 Na1 O3 80.11(6) 6_665 .
O1 Na1 O3 148.43(7) . .
O1 Na1 O3 94.09(10) 6_665 .
O1 Na1 O3 123.45(6) 11_656 .
F1 Na1 O3 80.11(6) . 57_666
F1 Na1 O3 120.03(12) 58_655 57_666
F1 Na1 O3 63.05(9) 6_665 57_666
O1 Na1 O3 94.09(10) . 57_666
O1 Na1 O3 123.45(6) 6_665 57_666
O1 Na1 O3 148.44(7) 11_656 57_666
O3 Na1 O3 58.76(16) . 57_666
F1 Na1 O3 63.05(9) . 53_666
F1 Na1 O3 80.11(6) 58_655 53_666
F1 Na1 O3 120.03(12) 6_665 53_666
O1 Na1 O3 123.45(6) . 53_666
O1 Na1 O3 148.44(7) 6_665 53_666
O1 Na1 O3 94.09(10) 11_656 53_666
O3 Na1 O3 58.76(16) . 53_666
O3 Na1 O3 58.76(16) 57_666 53_666
F1 Na1 Mn2 87.12(7) . .
F1 Na1 Mn2 87.12(7) 58_655 .
F1 Na1 Mn2 87.12(7) 6_665 .
O1 Na1 Mn2 126.62(6) . .
O1 Na1 Mn2 126.62(6) 6_665 .
O1 Na1 Mn2 126.62(6) 11_656 .
O3 Na1 Mn2 34.50(10) . .
O3 Na1 Mn2 34.50(10) 57_666 .
O3 Na1 Mn2 34.50(10) 53_666 .
F1 Na1 Mn1 28.98(5) . .
F1 Na1 Mn1 134.14(7) 58_655 .
F1 Na1 Mn1 103.45(6) 6_665 .
O1 Na1 Mn1 36.08(4) . .
O1 Na1 Mn1 118.56(8) 6_665 .
O1 Na1 Mn1 71.79(5) 11_656 .
O3 Na1 Mn1 145.55(11) . .
O3 Na1 Mn1 91.81(6) 57_666 .
O3 Na1 Mn1 91.81(6) 53_666 .
Mn2 Na1 Mn1 111.04(3) . .
F1 Na1 Mn1 103.45(6) . 46_466
F1 Na1 Mn1 28.98(5) 58_655 46_466
F1 Na1 Mn1 134.14(7) 6_665 46_466
O1 Na1 Mn1 118.56(8) . 46_466
O1 Na1 Mn1 71.79(5) 6_665 46_466
O1 Na1 Mn1 36.08(4) 11_656 46_466
O3 Na1 Mn1 91.81(6) . 46_466
O3 Na1 Mn1 145.55(11) 57_666 46_466
O3 Na1 Mn1 91.81(6) 53_666 46_466
Mn2 Na1 Mn1 111.04(3) . 46_466
Mn1 Na1 Mn1 107.85(4) . 46_466
O3 K1 F1 62.81(7) 57_666 6_665
O3 K1 F1 62.81(7) 57_666 5
F1 K1 F1 125.63(13) 6_665 5
O3 K1 O21 135.73(9) 57_666 51_655
F1 K1 O21 140.02(5) 6_665 51_655
F1 K1 O21 83.58(8) 5 51_655
O3 K1 O21 135.73(9) 57_666 2_665
F1 K1 O21 140.02(5) 6_665 2_665
F1 K1 O21 83.58(8) 5 2_665
O21 K1 O21 59.15(11) 51_655 2_665
O3 K1 O21 135.73(9) 57_666 52_565
F1 K1 O21 83.58(8) 6_665 52_565
F1 K1 O21 140.02(5) 5 52_565
O21 K1 O21 88.54(19) 51_655 52_565
O21 K1 O21 59.15(11) 2_665 52_565
O3 K1 O21 135.73(9) 57_666 .
F1 K1 O21 83.57(8) 6_665 .
F1 K1 O21 140.02(5) 5 .
O21 K1 O21 59.15(11) 51_655 .
O21 K1 O21 88.54(19) 2_665 .
O21 K1 O21 59.15(11) 52_565 .
O3 K1 O1 89.26(6) 57_666 .
F1 K1 O1 63.71(4) 6_665 .
F1 K1 O1 115.53(5) 5 .
O21 K1 O1 79.74(5) 51_655 .
O21 K1 O1 132.97(12) 2_665 .
O21 K1 O1 101.35(5) 52_565 .
O21 K1 O1 48.47(9) . .
O3 K1 O1 89.26(6) 57_666 52_565
F1 K1 O1 63.71(4) 6_665 52_565
F1 K1 O1 115.53(5) 5 52_565
O21 K1 O1 132.97(12) 51_655 52_565
O21 K1 O1 79.74(5) 2_665 52_565
O21 K1 O1 48.47(9) 52_565 52_565
O21 K1 O1 101.35(5) . 52_565
O1 K1 O1 121.14(8) . 52_565
O3 K1 O1 89.26(6) 57_666 51_655
F1 K1 O1 115.53(5) 6_665 51_655
F1 K1 O1 63.71(4) 5 51_655
O21 K1 O1 48.47(9) 51_655 51_655
O21 K1 O1 101.35(5) 2_665 51_655
O21 K1 O1 132.97(12) 52_565 51_655
O21 K1 O1 79.74(5) . 51_655
O1 K1 O1 58.84(8) . 51_655
O1 K1 O1 178.51(11) 52_565 51_655
O3 K1 O1 89.26(6) 57_666 2_665
F1 K1 O1 115.53(5) 6_665 2_665
F1 K1 O1 63.71(4) 5 2_665
O21 K1 O1 101.35(5) 51_655 2_665
O21 K1 O1 48.47(9) 2_665 2_665
O21 K1 O1 79.74(5) 52_565 2_665
O21 K1 O1 132.97(12) . 2_665
O1 K1 O1 178.51(11) . 2_665
O1 K1 O1 58.84(8) 52_565 2_665
O1 K1 O1 121.14(8) 51_655 2_665
O3 K1 P11 109.35(5) 57_666 51_655
F1 K1 P11 138.147(16) 6_665 51_655
F1 K1 P11 63.77(4) 5 51_655
O21 K1 P11 26.38(9) 51_655 51_655
O21 K1 P11 76.27(4) 2_665 51_655
O21 K1 P11 114.92(11) 52_565 51_655
O21 K1 P11 76.27(4) . 51_655
O1 K1 P11 75.58(4) . 51_655
O1 K1 P11 155.93(8) 52_565 51_655
O1 K1 P11 25.25(4) 51_655 51_655
O1 K1 P11 104.93(4) 2_665 51_655
Mn1 F1 Na1 111.42(8) . 51_655
Mn1 F1 Na1 111.42(8) . .
Na1 F1 Na1 108.22(13) 51_655 .
Mn1 F1 K1 129.99(12) . 9
Na1 F1 K1 96.70(7) 51_655 9
Na1 F1 K1 96.70(7) . 9
P11 O1 P12 27.3(5) . .
P11 O1 Mn1 134.74(13) . .
P12 O1 Mn1 131.1(2) . .
P11 O1 Na1 127.60(12) . .
P12 O1 Na1 111.9(4) . .
Mn1 O1 Na1 95.29(8) . .
P11 O1 K1 96.54(12) . .
P12 O1 K1 119.3(4) . .
Mn1 O1 K1 103.38(8) . .
Na1 O1 K1 82.73(8) . .
P11 O21 K1 99.01(9) . .
P11 O21 K1 99.01(9) . 69_666
K1 O21 K1 117.60(5) . 69_666
P11 O21 K1 99.01(9) . 29_455
K1 O21 K1 117.60(5) . 29_455
K1 O21 K1 117.60(5) 69_666 29_455
O22 O22 O22 59.997(1) 28_556 15_566
O22 O22 O22 59.997(3) 28_556 38_565
O22 O22 O22 59.997(3) 15_566 38_565
O22 O22 P12 144.737(11) 28_556 .
O22 O22 P12 144.737(12) 15_566 .
O22 O22 P12 144.737(7) 38_565 .
O22 O22 P11 144.737(9) 28_556 .
O22 O22 P11 144.737(9) 15_566 .
O22 O22 P11 144.737(5) 38_565 .
P12 O22 P11 0.0(5) . .
Mn2 O3 K1 180.0 . 53_666
Mn2 O3 Na1 90.76(10) . 3_566
K1 O3 Na1 89.24(10) 53_666 3_566
Mn2 O3 Na1 90.76(10) . 52_565
K1 O3 Na1 89.24(10) 53_666 52_565
Na1 O3 Na1 89.990(3) 3_566 52_565
Mn2 O3 Na1 90.76(10) . 50_556
K1 O3 Na1 89.24(10) 53_666 50_556
Na1 O3 Na1 89.990(3) 3_566 50_556
Na1 O3 Na1 178.48(19) 52_565 50_556
Mn2 O3 Na1 90.76(10) . .
K1 O3 Na1 89.24(10) 53_666 .
Na1 O3 Na1 178.48(19) 3_566 .
Na1 O3 Na1 89.990(3) 52_565 .
Na1 O3 Na1 89.990(3) 50_556 .

loop_
_geom_bond_atom_site_label_1
_geom_bond_atom_site_label_2
_geom_bond_distance
_geom_bond_site_symmetry_2
Mn1 F1 1.818(2) 61_666
Mn1 F1 1.818(2) .
Mn1 O1 2.066(2) .
Mn1 O1 2.066(2) 61_666
Mn1 O1 2.066(2) 51_655
Mn1 O1 2.066(2) 15_566
Mn1 Na1 3.4924(9) .
Mn1 Na1 3.4924(9) 61_666
Mn1 Na1 3.4924(9) 15_566
Mn1 Na1 3.4924(9) 51_655
Mn1 K1 4.0213(6) 61_666
Mn1 K1 4.0213(6) 69_666
Mn2 O3 1.901(5) .
Mn2 O3 1.901(5) 57_666
Mn2 O3 1.901(5) 9
Mn2 O3 1.901(5) 53_666
Mn2 O3 1.901(5) 5
Mn2 O3 1.901(5) 49_666
Mn2 Na1 3.355(2) 3_566
Mn2 Na1 3.355(2) 51_655
Mn2 Na1 3.355(2) 49_666
Mn2 Na1 3.355(2) 52_565
Mn2 Na1 3.355(2) 4_656
Mn2 Na1 3.355(2) 50_556
P11 P12 0.713(13) .
P11 O1 1.508(2) 24_665
P11 O1 1.508(2) 31_466
P11 O1 1.508(2) .
P11 O21 1.580(5) .
P11 O22 2.22(2) .
P11 K1 3.5123(15) 69_666
P11 K1 3.5123(15) .
P11 K1 3.5123(15) 29_455
P12 O1 1.510(4) 24_665
P12 O1 1.510(4) 31_466
P12 O1 1.510(4) .
P12 O22 1.51(3) .
Na1 F1 2.3913(14) .
Na1 F1 2.3913(14) 58_655
Na1 F1 2.3913(14) 6_665
Na1 O1 2.632(3) .
Na1 O1 2.632(3) 6_665
Na1 O1 2.632(3) 11_656
Na1 O3 2.7400(19) .
Na1 O3 2.7400(19) 57_666
Na1 O3 2.7400(19) 53_666
Na1 Mn1 3.4924(9) 46_466
K1 O3 2.576(5) 57_666
K1 F1 2.604(3) 6_665
K1 F1 2.604(3) 5
K1 O21 2.8994(18) 51_655
K1 O21 2.8994(18) 2_665
K1 O21 2.8994(18) 52_565
K1 O21 2.8994(18) .
K1 O1 3.005(2) .
K1 O1 3.005(2) 52_565
K1 O1 3.005(2) 51_655
K1 O1 3.005(2) 2_665
K1 P11 3.5123(15) 51_655
F1 Na1 2.3913(14) 51_655
F1 K1 2.604(3) 9
O21 K1 2.8994(18) 69_666
O21 K1 2.8994(18) 29_455
O22 O22 1.03(4) 28_556
O22 O22 1.03(4) 15_566
O22 O22 1.03(4) 38_565
O3 K1 2.576(5) 53_666
O3 Na1 2.7400(19) 3_566
O3 Na1 2.7400(19) 52_565
O3 Na1 2.7400(19) 50_556
